data_7221603
loop_
_publ_author_name
'Zhou, Ziyan'
'Wang, Hai-Ning'
'Liu, Ping-Xiao'
'Chen, He'
'Xu, Ning'
'Zhuo, Shuping'

_publ_section_title
;
 A tubular porous coordination polymer exhibiting selective sensing Cu2+
 ions upon mixed metal ions and small solvent molecules cyclohexane
;
_journal_name_full 'RSC Adv.'
_journal_paper_doi 10.1039/C5RA10336C
_journal_year 2015
_chemical_formula_moiety 'C24 H27 Cd N5 O6'
_chemical_formula_sum 'C24 H27 Cd N5 O6'
_chemical_formula_weight 593.90
_space_group_crystal_system monoclinic
_space_group_IT_number 15
_space_group_name_Hall '-C 2yc'
_space_group_name_H-M_alt 'C 1 2/c 1'
_symmetry_space_group_name_Hall '-C 2yc'
_symmetry_space_group_name_H-M 'C 1 2/c 1'
_atom_sites_solution_hydrogens geom
_audit_creation_method SHELXL-2014/7
_audit_update_record
;
2015-07-18 deposited with the CCDC.
2015-07-20 downloaded from the CCDC.
;
_cell_angle_alpha 90
_cell_angle_beta 110.191(2)
_cell_angle_gamma 90
_cell_formula_units_Z 4
_cell_length_a 15.5320(15)
_cell_length_b 23.552(2)
_cell_length_c 7.4160(7)
_cell_measurement_reflns_used 7300
_cell_measurement_temperature 293(2)
_cell_measurement_theta_max 25.038
_cell_measurement_theta_min 1.643
_cell_volume 2546.1(4)
_computing_cell_refinement 'SMART (Bruker, 1997)'
_computing_data_collection 'SMART (Bruker, 1997)'
_computing_data_reduction SAINT
_computing_molecular_graphics 'SHELXTL-PLUS (Sheldrick, 1990)'
_computing_publication_material SHELXL
_computing_structure_refinement 'SHELXL-2014/7 (Sheldrick, 2014)'
_computing_structure_solution 'SHELXS-97(Sheldrick, 1997)'
_diffrn_ambient_temperature 293(2)
_diffrn_measured_fraction_theta_full 0.994
_diffrn_measured_fraction_theta_max 0.994
_diffrn_measurement_device_type 'Bruker APEX CCD area-detector'
_diffrn_measurement_method '\w scans'
_diffrn_radiation_type MoK\a
_diffrn_radiation_wavelength 0.71069
_diffrn_reflns_av_R_equivalents 0.0332
_diffrn_reflns_av_unetI/netI 0.0337
_diffrn_reflns_laue_measured_fraction_full 0.994
_diffrn_reflns_laue_measured_fraction_max 0.994
_diffrn_reflns_limit_h_max 18
_diffrn_reflns_limit_h_min -18
_diffrn_reflns_limit_k_max 28
_diffrn_reflns_limit_k_min -22
_diffrn_reflns_limit_l_max 8
_diffrn_reflns_limit_l_min -8
_diffrn_reflns_number 7300
_diffrn_reflns_point_group_measured_fraction_full 0.994
_diffrn_reflns_point_group_measured_fraction_max 0.994
_diffrn_reflns_theta_full 25.038
_diffrn_reflns_theta_max 25.038
_diffrn_reflns_theta_min 1.643
_exptl_absorpt_coefficient_mu 0.906
_exptl_absorpt_correction_T_max 0.861
_exptl_absorpt_correction_T_min 0.826
_exptl_absorpt_correction_type multi-scan
_exptl_absorpt_process_details 'SADABS(Sheldrick, 1996)'
_exptl_crystal_colour brown
_exptl_crystal_density_diffrn 1.549
_exptl_crystal_description block
_exptl_crystal_F_000 1208
_exptl_crystal_size_max 0.220
_exptl_crystal_size_mid 0.190
_exptl_crystal_size_min 0.170
_platon_squeeze_details '                                                '
_refine_diff_density_max 0.321
_refine_diff_density_min -0.414
_refine_diff_density_rms 0.048
_refine_ls_extinction_method none
_refine_ls_goodness_of_fit_ref 1.026
_refine_ls_hydrogen_treatment constr
_refine_ls_matrix_type full
_refine_ls_number_parameters 123
_refine_ls_number_reflns 2253
_refine_ls_number_restraints 36
_refine_ls_restrained_S_all 1.025
_refine_ls_R_factor_all 0.0488
_refine_ls_R_factor_gt 0.0355
_refine_ls_shift/su_max 0.000
_refine_ls_shift/su_mean 0.000
_refine_ls_structure_factor_coef Fsqd
_refine_ls_weighting_details 'w=1/[\s^2^(Fo^2^)+(0.0529P)^2^] where P=(Fo^2^+2Fc^2^)/3'
_refine_ls_weighting_scheme calc
_refine_ls_wR_factor_gt 0.0938
_refine_ls_wR_factor_ref 0.0978
_reflns_Friedel_coverage 0.000
_reflns_number_gt 1693
_reflns_number_total 2253
_reflns_threshold_expression 'I > 2\s(I)'
_cod_data_source_file c5ra10336c2.cif
_cod_data_source_block 1
_cod_database_code 7221603
_audit_block_doi 10.5517/cc14p050
_shelx_shelxl_version_number 2014/7
_shelx_space_group_comment
;
The symmetry employed for this shelxl refinement is uniquely defined
by the following loop, which should always be used as a source of
symmetry information in preference to the above space-group names.
They are only intended as comments.
;
_shelx_estimated_absorpt_t_min 0.826
_shelx_estimated_absorpt_t_max 0.861

loop_
_space_group_symop_operation_xyz
'x, y, z'
'-x, y, -z+1/2'
'x+1/2, y+1/2, z'
'-x+1/2, y+1/2, -z+1/2'
'-x, -y, -z'
'x, -y, z-1/2'
'-x+1/2, -y+1/2, -z'
'x+1/2, -y+1/2, z-1/2'

loop_
_atom_site_label
_atom_site_type_symbol
_atom_site_fract_x
_atom_site_fract_y
_atom_site_fract_z
_atom_site_U_iso_or_equiv
_atom_site_adp_type
_atom_site_occupancy
_atom_site_site_symmetry_order
_atom_site_calc_flag
_atom_site_refinement_flags_posn
_atom_site_refinement_flags_adp
_atom_site_refinement_flags_occupancy
Cd1 Cd 0.0000 0.13528(2) 0.2500 0.0769(2) Uani 1 2 d S T P
O1 O 0.05190(18) 0.16657(12) 0.0126(4) 0.0828(7) Uani 1 1 d . . .
O2 O 0.1314(2) 0.19236(13) 0.3076(4) 0.1008(9) Uani 1 1 d . . .
N1 N 0.08559(18) 0.05591(13) 0.3768(4) 0.0671(7) Uani 1 1 d . . .
N3 N 0.1268(5) 0.1914(3) -0.2590(10) 0.0952(19) Uani 0.5 1 d . U P
H3A H 0.1310 0.1913 -0.3716 0.114 Uiso 0.5 1 calc R U P
H3B H 0.0841 0.1724 -0.2376 0.114 Uiso 0.5 1 calc R U P
C1 C 0.1188(3) 0.19170(15) 0.1313(6) 0.0756(10) Uani 1 1 d . . .
C2 C 0.1865(2) 0.22182(14) 0.0609(5) 0.0703(9) Uani 1 1 d . U .
C3 C 0.1808(3) 0.21838(16) -0.1308(5) 0.0768(10) Uani 1 1 d . U .
C4 C 0.2554(3) 0.25362(16) 0.1901(5) 0.0780(10) Uani 1 1 d . U .
H4 H 0.2588 0.2562 0.3175 0.094 Uiso 1 1 calc R U .
C5 C 0.1734(3) 0.05790(19) 0.4980(5) 0.0836(11) Uani 1 1 d . . .
H5 H 0.2000 0.0929 0.5424 0.100 Uiso 1 1 calc R U .
C6 C 0.2243(3) 0.0090(2) 0.5572(6) 0.0944(13) Uani 1 1 d . . .
H6 H 0.2852 0.0113 0.6377 0.113 Uiso 1 1 calc R U .
C7 C 0.1862(3) -0.0411(2) 0.4990(7) 0.0944(12) Uani 1 1 d . . .
H7 H 0.2196 -0.0743 0.5412 0.113 Uiso 1 1 calc R U .
C8 C 0.0978(3) -0.04368(17) 0.3769(6) 0.0795(10) Uani 1 1 d . . .
H8 H 0.0706 -0.0787 0.3345 0.095 Uiso 1 1 calc R U .
C9 C 0.0480(2) 0.00610(15) 0.3156(4) 0.0598(8) Uani 1 1 d . . .

loop_
_atom_site_aniso_label
_atom_site_aniso_U_11
_atom_site_aniso_U_22
_atom_site_aniso_U_33
_atom_site_aniso_U_23
_atom_site_aniso_U_13
_atom_site_aniso_U_12
Cd1 0.0992(3) 0.0734(3) 0.0662(3) 0.000 0.0388(2) 0.000
O1 0.0955(17) 0.0919(18) 0.0645(15) 0.0043(14) 0.0319(14) -0.0082(15)
O2 0.136(2) 0.106(2) 0.0670(18) -0.0051(15) 0.0438(17) -0.0299(18)
N1 0.0673(17) 0.083(2) 0.0546(16) -0.0013(14) 0.0259(14) -0.0019(15)
N3 0.099(4) 0.100(5) 0.085(4) -0.004(4) 0.030(4) -0.035(4)
C1 0.102(3) 0.058(2) 0.068(2) 0.0039(18) 0.030(2) 0.007(2)
C2 0.089(2) 0.0599(19) 0.064(2) 0.0080(17) 0.0290(19) 0.0049(17)
C3 0.097(2) 0.068(2) 0.061(2) 0.0005(18) 0.020(2) 0.001(2)
C4 0.100(2) 0.076(2) 0.059(2) 0.0071(18) 0.030(2) 0.004(2)
C5 0.080(3) 0.107(3) 0.065(2) -0.001(2) 0.027(2) -0.009(2)
C6 0.069(2) 0.137(4) 0.075(3) 0.017(3) 0.022(2) 0.020(3)
C7 0.094(3) 0.106(4) 0.087(3) 0.018(3) 0.036(3) 0.022(3)
C8 0.093(3) 0.079(3) 0.079(2) 0.004(2) 0.046(2) 0.007(2)
C9 0.0722(18) 0.071(2) 0.0486(17) 0.0008(15) 0.0368(15) -0.0003(17)

loop_
_atom_type_symbol
_atom_type_description
_atom_type_scat_dispersion_real
_atom_type_scat_dispersion_imag
_atom_type_scat_source
C C 0.0033 0.0016 'International Tables Vol C Tables 4.2.6.8 and 6.1.1.4'
H H 0.0000 0.0000 'International Tables Vol C Tables 4.2.6.8 and 6.1.1.4'
Cd Cd -0.8075 1.2024 'International Tables Vol C Tables 4.2.6.8 and 6.1.1.4'
N N 0.0061 0.0033 'International Tables Vol C Tables 4.2.6.8 and 6.1.1.4'
O O 0.0106 0.0060 'International Tables Vol C Tables 4.2.6.8 and 6.1.1.4'

loop_
_geom_angle_atom_site_label_1
_geom_angle_atom_site_label_2
_geom_angle_atom_site_label_3
_geom_angle
_geom_angle_site_symmetry_1
_geom_angle_site_symmetry_3
O1 Cd1 O1 142.56(14) 2 .
O1 Cd1 N1 104.71(10) 2 .
O1 Cd1 N1 105.55(10) . .
O1 Cd1 N1 105.55(10) 2 2
O1 Cd1 N1 104.71(10) . 2
N1 Cd1 N1 71.16(14) . 2
O1 Cd1 O2 56.26(9) 2 2
O1 Cd1 O2 100.91(9) . 2
N1 Cd1 O2 151.71(11) . 2
N1 Cd1 O2 92.71(10) 2 2
O1 Cd1 O2 100.91(9) 2 .
O1 Cd1 O2 56.26(9) . .
N1 Cd1 O2 92.71(10) . .
N1 Cd1 O2 151.71(11) 2 .
O2 Cd1 O2 110.44(16) 2 .
O1 Cd1 C1 28.13(9) 2 2
O1 Cd1 C1 124.12(11) . 2
N1 Cd1 C1 129.84(11) . 2
N1 Cd1 C1 99.94(10) 2 2
O2 Cd1 C1 28.14(10) 2 2
O2 Cd1 C1 108.15(10) . 2
O1 Cd1 C1 124.12(11) 2 .
O1 Cd1 C1 28.13(9) . .
N1 Cd1 C1 99.94(10) . .
N1 Cd1 C1 129.84(11) 2 .
O2 Cd1 C1 108.15(10) 2 .
O2 Cd1 C1 28.14(10) . .
C1 Cd1 C1 120.01(15) 2 .
C1 O1 Cd1 92.2(2) . .
C1 O2 Cd1 89.4(2) . .
C9 N1 C5 119.0(3) . .
C9 N1 Cd1 117.2(2) . .
C5 N1 Cd1 123.5(3) . .
C3 N3 H3A 120.0 . .
C3 N3 H3B 120.0 . .
H3A N3 H3B 120.0 . .
O2 C1 O1 122.1(4) . .
O2 C1 C2 118.7(4) . .
O1 C1 C2 119.2(3) . .
O2 C1 Cd1 62.5(2) . .
O1 C1 Cd1 59.67(19) . .
C2 C1 Cd1 178.1(3) . .
C4 C2 C3 119.8(3) . .
C4 C2 C1 118.8(3) . .
C3 C2 C1 121.4(4) . .
N3 C3 C4 112.3(5) . 7
N3 C3 C2 127.8(5) . .
C4 C3 C2 119.8(4) 7 .
C3 C4 C2 120.4(4) 7 .
C3 C4 H4 119.8 7 .
C2 C4 H4 119.8 . .
N1 C5 C6 121.3(4) . .
N1 C5 H5 119.4 . .
C6 C5 H5 119.4 . .
C7 C6 C5 119.9(4) . .
C7 C6 H6 120.1 . .
C5 C6 H6 120.1 . .
C6 C7 C8 119.4(4) . .
C6 C7 H7 120.3 . .
C8 C7 H7 120.3 . .
C7 C8 C9 120.0(4) . .
C7 C8 H8 120.0 . .
C9 C8 H8 120.0 . .
N1 C9 C8 120.4(3) . .
N1 C9 C9 117.04(18) . 2
C8 C9 C9 122.5(2) . 2

loop_
_geom_bond_atom_site_label_1
_geom_bond_atom_site_label_2
_geom_bond_distance
_geom_bond_site_symmetry_2
Cd1 O1 2.296(2) 2
Cd1 O1 2.296(2) .
Cd1 N1 2.298(3) .
Cd1 N1 2.299(3) 2
Cd1 O2 2.357(3) 2
Cd1 O2 2.357(3) .
Cd1 C1 2.658(4) 2
Cd1 C1 2.658(4) .
O1 C1 1.254(4) .
O2 C1 1.254(4) .
N1 C9 1.319(4) .
N1 C5 1.350(4) .
N3 C3 1.208(7) .
N3 H3A 0.8600 .
N3 H3B 0.8600 .
C1 C2 1.503(5) .
C2 C4 1.384(5) .
C2 C3 1.397(5) .
C3 C4 1.382(5) 7
C4 C3 1.382(5) 7
C4 H4 0.9300 .
C5 C6 1.380(6) .
C5 H5 0.9300 .
C6 C7 1.325(6) .
C6 H6 0.9300 .
C7 C8 1.361(5) .
C7 H7 0.9300 .
C8 C9 1.392(5) .
C8 H8 0.9300 .
C9 C9 1.472(6) 2

loop_
_platon_squeeze_void_nr
_platon_squeeze_void_average_x
_platon_squeeze_void_average_y
_platon_squeeze_void_average_z
_platon_squeeze_void_volume
_platon_squeeze_void_count_electrons
_platon_squeeze_void_content
1 -0.018 0.000 -0.036 538 154 ' '
2 0.482 0.500 0.098 538 154 ' '
